data_7029663
loop_
_publ_author_name
'Widger, Leland R.'
'Jiang, Yunbo'
'McQuilken, Alison C.'
'Yang, Tzuhsiung'
'Siegler, Maxime A.'
'Matsumura, Hirotoshi'
'Mo\"enne-Loccoz, Pierre'
'Kumar, Devesh'
'de Visser, Sam P.'
'Goldberg, David P.'

_publ_section_title
;
 Thioether-ligated iron(ii) and iron(iii)-hydroperoxo/alkylperoxo
 complexes with an H-bond donor in the second coordination sphere.
;
_journal_issue 20
_journal_name_full 'Dalton transactions (Cambridge, England : 2003)'
_journal_page_first 7522
_journal_page_last 7532
_journal_paper_doi 10.1039/c4dt00281d
_journal_volume 43
_journal_year 2014
_chemical_formula_moiety 'C32 H34 F0.67 Fe N7 O S, B F4, C2 H3 N'
_chemical_formula_sum 'C34 H37 B F4.67 Fe N8 O S'
_chemical_formula_weight 761.13
_chemical_name_systematic
; 
 ? 
;
_space_group_IT_number 60
_symmetry_cell_setting orthorhombic
_symmetry_space_group_name_Hall '-P 2n 2ab'
_symmetry_space_group_name_H-M 'P b c n'
_atom_sites_solution_hydrogens difmap
_atom_sites_solution_primary direct
_atom_sites_solution_secondary difmap
_audit_creation_method SHELXL-97
_cell_angle_alpha 90.00
_cell_angle_beta 90.00
_cell_angle_gamma 90.00
_cell_formula_units_Z 8
_cell_length_a 35.1087(4)
_cell_length_b 10.08753(9)
_cell_length_c 19.9277(2)
_cell_measurement_reflns_used 17583
_cell_measurement_temperature 100(2)
_cell_measurement_theta_max 71.60
_cell_measurement_theta_min 4.42
_cell_volume 7057.60(12)
_computing_cell_refinement
;
CrysAlisPro, Agilent Technologies,
Version 1.171.36.24 (release 03-12-2012 CrysAlis171 .NET)
(compiled Dec  3 2012,18:21:49)
;
_computing_data_collection
;
CrysAlisPro, Agilent Technologies,
Version 1.171.36.24 (release 03-12-2012 CrysAlis171 .NET)
(compiled Dec  3 2012,18:21:49)
;
_computing_data_reduction
;
CrysAlisPro, Agilent Technologies,
Version 1.171.36.24 (release 03-12-2012 CrysAlis171 .NET)
(compiled Dec  3 2012,18:21:49)
;
_computing_molecular_graphics 'SHELXTL v6.10 (Sheldrick, 2008)'
_computing_publication_material 'SHELXTL v6.10 (Sheldrick, 2008)'
_computing_structure_refinement 'SHELXL-97 (Sheldrick, 2008)'
_computing_structure_solution 'SHELXS-97 (Sheldrick, 2008)'
_diffrn_ambient_temperature 100(2)
_diffrn_detector_area_resol_mean 10.3875
_diffrn_measured_fraction_theta_full 1.000
_diffrn_measured_fraction_theta_max 1.000
_diffrn_measurement_device_type 'SuperNova, Dual, Cu at zero, Atlas'
_diffrn_measurement_method '\w scans'
_diffrn_radiation_monochromator mirror
_diffrn_radiation_source 'SuperNova (Cu) X-ray Source'
_diffrn_radiation_type CuK\a
_diffrn_radiation_wavelength 1.54178
_diffrn_reflns_av_R_equivalents 0.0273
_diffrn_reflns_av_sigmaI/netI 0.0166
_diffrn_reflns_limit_h_max 43
_diffrn_reflns_limit_h_min -32
_diffrn_reflns_limit_k_max 12
_diffrn_reflns_limit_k_min -12
_diffrn_reflns_limit_l_max 23
_diffrn_reflns_limit_l_min -24
_diffrn_reflns_number 44026
_diffrn_reflns_theta_full 71.90
_diffrn_reflns_theta_max 71.90
_diffrn_reflns_theta_min 4.44
_exptl_absorpt_coefficient_mu 4.546
_exptl_absorpt_correction_T_max 0.808
_exptl_absorpt_correction_T_min 0.389
_exptl_absorpt_correction_type analytical
_exptl_absorpt_process_details
;
CrysAlisPro, Agilent Technologies,
Version 1.171.36.24 (release 03-12-2012 CrysAlis171 .NET)
(compiled Dec  3 2012,18:21:49)
Analytical numeric absorption correction using a multifaceted crystal
            model based on expressions derived by R.C. Clark & J.S. Reid.
(Clark, R. C. & Reid, J. S. (1995). Acta Cryst. A51, 887-897)
;
_exptl_crystal_colour yellow
_exptl_crystal_density_diffrn 1.433
_exptl_crystal_density_method 'not measured'
_exptl_crystal_description lath
_exptl_crystal_F_000 3152
_exptl_crystal_size_max 0.30
_exptl_crystal_size_mid 0.18
_exptl_crystal_size_min 0.05
_refine_diff_density_max 0.634
_refine_diff_density_min -0.326
_refine_diff_density_rms 0.043
_refine_ls_extinction_coef 0.000065(15)
_refine_ls_extinction_expression Fc^*^=kFc[1+0.001xFc^2^\l^3^/sin(2\q)]^-1/4^
_refine_ls_extinction_method SHELXL
_refine_ls_goodness_of_fit_ref 1.026
_refine_ls_hydrogen_treatment mixed
_refine_ls_matrix_type full
_refine_ls_number_parameters 511
_refine_ls_number_reflns 6942
_refine_ls_number_restraints 56
_refine_ls_restrained_S_all 1.024
_refine_ls_R_factor_all 0.0366
_refine_ls_R_factor_gt 0.0322
_refine_ls_shift/su_max 0.001
_refine_ls_shift/su_mean 0.000
_refine_ls_structure_factor_coef Fsqd
_refine_ls_weighting_details 'calc w=1/[\s^2^(Fo^2^)+(0.0373P)^2^+4.7177P] where P=(Fo^2^+2Fc^2^)/3'
_refine_ls_weighting_scheme calc
_refine_ls_wR_factor_gt 0.0791
_refine_ls_wR_factor_ref 0.0821
_reflns_number_gt 6307
_reflns_number_total 6942
_reflns_threshold_expression I>2\s(I)
_cod_data_source_file c4dt00281d2.cif
_cod_data_source_block 3
_cod_depositor_comments 'Adding full bibliography for 7029662--7029664.cif.'
_cod_original_cell_volume 7057.59(12)
_cod_database_code 7029663

loop_
_symmetry_equiv_pos_as_xyz
'x, y, z'
'-x+1/2, -y+1/2, z+1/2'
'x+1/2, -y+1/2, -z'
'-x, y, -z+1/2'
'-x, -y, -z'
'x-1/2, y-1/2, -z-1/2'
'-x-1/2, y-1/2, z'
'x, -y, z-1/2'

loop_
_atom_site_label
_atom_site_type_symbol
_atom_site_fract_x
_atom_site_fract_y
_atom_site_fract_z
_atom_site_U_iso_or_equiv
_atom_site_adp_type
_atom_site_occupancy
_atom_site_symmetry_multiplicity
_atom_site_calc_flag
_atom_site_refinement_flags
_atom_site_disorder_assembly
_atom_site_disorder_group
Fe1 Fe 0.155961(8) 0.14371(3) 0.448471(13) 0.02205(8) Uani 1 1 d . . .
S1 S 0.097427(12) 0.04339(4) 0.51026(2) 0.02432(10) Uani 1 1 d . A .
C1 C 0.12540(5) 0.01335(18) 0.31136(9) 0.0268(4) Uani 1 1 d . . .
H1 H 0.1309 -0.0708 0.3305 0.032 Uiso 1 1 calc R A .
C2 C 0.10904(5) 0.01862(19) 0.24798(9) 0.0300(4) Uani 1 1 d . A .
H2 H 0.1034 -0.0606 0.2241 0.036 Uiso 1 1 calc R . .
C3 C 0.10107(5) 0.14078(19) 0.22021(9) 0.0317(4) Uani 1 1 d . . .
H3 H 0.0898 0.1467 0.1770 0.038 Uiso 1 1 calc R A .
C4 C 0.10967(5) 0.25498(19) 0.25600(9) 0.0308(4) Uani 1 1 d . A .
H4 H 0.1044 0.3401 0.2378 0.037 Uiso 1 1 calc R . .
C5 C 0.12602(5) 0.24179(17) 0.31874(8) 0.0257(3) Uani 1 1 d . . .
C6 C 0.13706(5) 0.35840(17) 0.36307(8) 0.0269(4) Uani 1 1 d . A .
H6 H 0.1255 0.4427 0.3462 0.032 Uiso 1 1 calc R . .
C7 C 0.18015(6) 0.36676(18) 0.36354(9) 0.0313(4) Uani 1 1 d . . .
C8 C 0.20035(7) 0.4622(2) 0.32816(10) 0.0432(5) Uani 1 1 d . A .
H8 H 0.1875 0.5311 0.3048 0.052 Uiso 1 1 calc R . .
C9 C 0.23980(8) 0.4541(3) 0.32782(13) 0.0568(7) Uani 1 1 d . . .
H9 H 0.2545 0.5173 0.3037 0.068 Uiso 1 1 calc R A .
C10 C 0.25741(7) 0.3538(3) 0.36279(14) 0.0585(8) Uani 1 1 d . A .
H10 H 0.2844 0.3461 0.3624 0.070 Uiso 1 1 calc R . .
C11 C 0.23552(6) 0.2641(2) 0.39847(11) 0.0430(5) Uani 1 1 d . . .
H11 H 0.2479 0.1963 0.4234 0.052 Uiso 1 1 calc R A .
C12 C 0.08098(5) 0.31178(16) 0.43118(8) 0.0221(3) Uani 1 1 d . . .
H12A H 0.0744 0.2338 0.4033 0.027 Uiso 1 1 calc R A .
H12B H 0.0696 0.3910 0.4098 0.027 Uiso 1 1 calc R . .
C13 C 0.06392(5) 0.29437(16) 0.50002(8) 0.0215(3) Uani 1 1 d . A .
C14 C 0.04257(5) 0.39773(17) 0.52671(9) 0.0257(3) Uani 1 1 d . . .
H14 H 0.0384 0.4753 0.5007 0.031 Uiso 1 1 calc R A .
C15 C 0.02720(5) 0.38942(19) 0.59079(10) 0.0319(4) Uani 1 1 d . A .
H15 H 0.0127 0.4610 0.6082 0.038 Uiso 1 1 calc R . .
C16 C 0.03300(5) 0.2771(2) 0.62929(9) 0.0333(4) Uani 1 1 d . . .
H16 H 0.0228 0.2719 0.6734 0.040 Uiso 1 1 calc R A .
C17 C 0.05377(5) 0.17211(18) 0.60307(9) 0.0273(4) Uani 1 1 d . A .
H17 H 0.0577 0.0947 0.6293 0.033 Uiso 1 1 calc R . .
C18 C 0.06890(5) 0.17923(16) 0.53860(8) 0.0221(3) Uani 1 1 d . . .
C19 C 0.06518(5) -0.05219(18) 0.45752(9) 0.0290(4) Uani 1 1 d . . .
H19A H 0.0499 0.0094 0.4298 0.035 Uiso 1 1 calc R A .
H19B H 0.0803 -0.1085 0.4268 0.035 Uiso 1 1 calc R . .
C20 C 0.03841(5) -0.13991(17) 0.49815(10) 0.0301(4) Uani 1 1 d . A .
H20A H 0.0219 -0.0833 0.5264 0.036 Uiso 1 1 calc R . .
H20B H 0.0218 -0.1904 0.4671 0.036 Uiso 1 1 calc R . .
C21 C 0.05926(6) -0.23275(18) 0.54106(10) 0.0317(4) Uani 1 1 d . . .
C22 C 0.13558(5) 0.42833(15) 0.48218(8) 0.0229(3) Uani 1 1 d . . .
H22A H 0.1154 0.4962 0.4870 0.028 Uiso 1 1 calc R A .
H22B H 0.1589 0.4730 0.4659 0.028 Uiso 1 1 calc R . .
C23 C 0.14333(5) 0.36546(15) 0.54972(8) 0.0203(3) Uani 1 1 d . A .
C24 C 0.13463(5) 0.43130(16) 0.60833(8) 0.0233(3) Uani 1 1 d . . .
H24 H 0.1229 0.5161 0.6074 0.028 Uiso 1 1 calc R A .
C25 C 0.14351(5) 0.37058(16) 0.66881(9) 0.0251(3) Uani 1 1 d . A .
H25 H 0.1375 0.4135 0.7099 0.030 Uiso 1 1 calc R . .
C26 C 0.16104(5) 0.24807(16) 0.66949(8) 0.0231(3) Uani 1 1 d . . .
H26 H 0.1677 0.2064 0.7106 0.028 Uiso 1 1 calc R A .
C27 C 0.16873(4) 0.18692(16) 0.60797(8) 0.0207(3) Uani 1 1 d . A .
C28 C 0.19903(5) -0.01862(17) 0.65205(9) 0.0259(4) Uani 1 1 d . A .
C29 C 0.21454(6) -0.15285(18) 0.62782(11) 0.0349(4) Uani 1 1 d . . .
C30 C 0.24765(6) -0.13085(19) 0.57917(10) 0.0343(4) Uani 1 1 d . . .
H30A H 0.2676 -0.0789 0.6014 0.052 Uiso 1 1 calc R . .
H30B H 0.2385 -0.0829 0.5396 0.052 Uiso 1 1 calc R . .
H30C H 0.2581 -0.2167 0.5654 0.052 Uiso 1 1 calc R . .
C31 C 0.18245(7) -0.2305(2) 0.59299(18) 0.0665(9) Uani 1 1 d . . .
H31A H 0.1923 -0.3158 0.5771 0.100 Uiso 1 1 calc R . .
H31B H 0.1729 -0.1793 0.5548 0.100 Uiso 1 1 calc R . .
H31C H 0.1617 -0.2460 0.6249 0.100 Uiso 1 1 calc R . .
C32 C 0.22893(8) -0.2299(2) 0.68839(13) 0.0610(8) Uani 1 1 d . . .
H32A H 0.2378 -0.3175 0.6740 0.091 Uiso 1 1 calc R . .
H32B H 0.2082 -0.2402 0.7210 0.091 Uiso 1 1 calc R . .
H32C H 0.2500 -0.1815 0.7093 0.091 Uiso 1 1 calc R . .
N1 N 0.13370(4) 0.12262(14) 0.34641(7) 0.0250(3) Uani 1 1 d . A .
N2 N 0.19726(4) 0.27032(16) 0.39888(8) 0.0317(3) Uani 1 1 d . A .
N3 N 0.12336(4) 0.32736(14) 0.43235(7) 0.0216(3) Uani 1 1 d . A .
N4 N 0.07593(6) -0.30271(16) 0.57532(9) 0.0433(4) Uani 1 1 d . A .
N5 N 0.15980(4) 0.24397(13) 0.54881(6) 0.0196(3) Uani 1 1 d . A .
N6 N 0.18568(4) 0.06211(14) 0.60183(8) 0.0238(3) Uani 1 1 d . . .
H6A H 0.1868(6) 0.033(2) 0.5591(12) 0.037(6) Uiso 1 1 d . . .
O1 O 0.19864(4) 0.01300(13) 0.71111(6) 0.0318(3) Uani 1 1 d . . .
F1 F 0.18763(14) 0.0011(3) 0.4656(2) 0.0338(7) Uani 0.667(3) 1 d PU A 1
N7 N 0.1835(5) -0.0344(11) 0.4640(8) 0.0338(7) Uani 0.333(3) 1 d PU A 2
N8 N 0.17760(15) -0.1509(5) 0.4514(2) 0.0333(12) Uani 0.333(3) 1 d PU A 2
N9 N 0.17460(17) -0.2646(5) 0.4388(3) 0.0414(13) Uani 0.333(3) 1 d PU A 2
B1 B 0.08062(7) -0.3339(2) 0.33205(11) 0.0358(5) Uani 1 1 d . . .
F2 F 0.07166(4) -0.36138(12) 0.39829(6) 0.0483(3) Uani 1 1 d . . .
F3 F 0.11948(4) -0.30832(12) 0.32735(8) 0.0565(4) Uani 1 1 d . . .
F4 F 0.07300(5) -0.44344(13) 0.29285(7) 0.0632(4) Uani 1 1 d . . .
F5 F 0.06054(4) -0.22411(12) 0.31109(7) 0.0557(4) Uani 1 1 d . . .
C1S C -0.0025(10) 0.0295(4) 0.7539(11) 0.039(3) Uani 0.50 1 d PDU B -1
H1S1 H -0.0198 0.1051 0.7490 0.058 Uiso 0.50 1 calc PR B -1
H1S2 H 0.0237 0.0617 0.7578 0.058 Uiso 0.50 1 calc PR B -1
H1S3 H -0.0092 -0.0206 0.7944 0.058 Uiso 0.50 1 calc PR B -1
C2S C -0.00589(11) -0.0595(4) 0.69326(19) 0.0313(8) Uani 0.50 1 d PDU B -1
N1S N -0.00835(11) -0.1286(4) 0.64832(17) 0.0392(8) Uani 0.50 1 d PDU B -1
C3S C 0.0059(5) -0.3963(5) 0.7473(12) 0.071(4) Uani 0.50 1 d PDU C -1
H3S1 H 0.0064 -0.3457 0.7053 0.106 Uiso 0.50 1 calc PR C -1
H3S2 H -0.0169 -0.4523 0.7483 0.106 Uiso 0.50 1 calc PR C -1
H3S3 H 0.0287 -0.4522 0.7501 0.106 Uiso 0.50 1 calc PR C -1
C4S C 0.00514(14) -0.3013(5) 0.8063(3) 0.0560(14) Uani 0.50 1 d PDU C -1
N2S N 0.00760(12) -0.2257(6) 0.8489(2) 0.0568(11) Uani 0.50 1 d PDU C -1

loop_
_atom_site_aniso_label
_atom_site_aniso_U_11
_atom_site_aniso_U_22
_atom_site_aniso_U_33
_atom_site_aniso_U_23
_atom_site_aniso_U_13
_atom_site_aniso_U_12
Fe1 0.02230(14) 0.02359(14) 0.02027(14) -0.00315(10) -0.00183(10) 0.00444(10)
S1 0.0257(2) 0.01741(17) 0.0299(2) -0.00087(15) -0.00596(16) 0.00049(15)
C1 0.0253(8) 0.0290(9) 0.0260(8) -0.0038(7) 0.0013(7) 0.0011(7)
C2 0.0265(9) 0.0368(10) 0.0267(9) -0.0087(7) 0.0007(7) -0.0028(7)
C3 0.0310(10) 0.0428(11) 0.0212(8) -0.0009(7) -0.0016(7) -0.0050(8)
C4 0.0344(10) 0.0350(9) 0.0229(8) 0.0051(7) -0.0003(7) -0.0043(8)
C5 0.0286(9) 0.0284(8) 0.0201(8) 0.0011(7) 0.0025(7) -0.0028(7)
C6 0.0344(10) 0.0263(8) 0.0201(8) 0.0024(6) 0.0018(7) -0.0048(7)
C7 0.0359(10) 0.0353(10) 0.0226(8) -0.0085(7) 0.0051(7) -0.0102(8)
C8 0.0574(14) 0.0415(11) 0.0308(10) -0.0119(8) 0.0141(9) -0.0217(10)
C9 0.0585(15) 0.0539(14) 0.0580(15) -0.0267(12) 0.0326(12) -0.0302(13)
C10 0.0351(12) 0.0650(16) 0.0753(17) -0.0391(14) 0.0255(12) -0.0205(11)
C11 0.0286(10) 0.0536(13) 0.0466(12) -0.0244(10) 0.0061(9) -0.0037(9)
C12 0.0221(8) 0.0214(8) 0.0229(8) 0.0028(6) -0.0031(6) 0.0009(6)
C13 0.0202(8) 0.0211(7) 0.0233(8) 0.0000(6) -0.0034(6) -0.0014(6)
C14 0.0232(8) 0.0224(8) 0.0316(9) -0.0007(7) -0.0034(7) 0.0019(7)
C15 0.0270(9) 0.0323(9) 0.0363(10) -0.0103(8) 0.0032(8) 0.0025(8)
C16 0.0329(10) 0.0402(10) 0.0270(9) -0.0020(8) 0.0054(8) -0.0041(8)
C17 0.0267(9) 0.0289(8) 0.0261(8) 0.0034(7) -0.0003(7) -0.0045(7)
C18 0.0204(8) 0.0203(7) 0.0255(8) -0.0002(6) -0.0041(6) -0.0015(6)
C19 0.0330(10) 0.0252(8) 0.0286(9) -0.0040(7) -0.0048(7) -0.0035(7)
C20 0.0286(9) 0.0251(8) 0.0366(10) 0.0000(7) -0.0053(8) -0.0033(7)
C21 0.0372(10) 0.0221(8) 0.0359(10) -0.0041(8) -0.0025(8) -0.0060(8)
C22 0.0275(8) 0.0185(7) 0.0228(8) -0.0005(6) 0.0005(7) -0.0021(6)
C23 0.0180(8) 0.0202(8) 0.0225(8) -0.0007(6) -0.0009(6) -0.0028(6)
C24 0.0246(8) 0.0182(7) 0.0271(8) -0.0019(6) 0.0001(7) -0.0008(6)
C25 0.0284(9) 0.0240(8) 0.0229(8) -0.0043(6) -0.0004(7) -0.0018(7)
C26 0.0232(8) 0.0244(8) 0.0216(8) -0.0001(6) -0.0024(6) -0.0013(6)
C27 0.0172(7) 0.0199(7) 0.0250(8) -0.0012(6) -0.0013(6) -0.0010(6)
C28 0.0173(8) 0.0252(8) 0.0352(10) 0.0046(7) 0.0011(7) 0.0003(6)
C29 0.0281(9) 0.0262(9) 0.0503(12) 0.0047(8) 0.0055(9) 0.0083(7)
C30 0.0274(9) 0.0371(10) 0.0385(10) -0.0001(8) -0.0007(8) 0.0108(8)
C31 0.0382(12) 0.0256(10) 0.136(3) -0.0217(14) 0.0046(15) -0.0005(9)
C32 0.0721(17) 0.0485(13) 0.0623(15) 0.0273(12) 0.0267(13) 0.0355(13)
N1 0.0248(7) 0.0289(7) 0.0212(7) -0.0028(6) 0.0006(6) 0.0005(6)
N2 0.0270(8) 0.0399(9) 0.0283(8) -0.0113(7) 0.0053(6) -0.0052(7)
N3 0.0245(7) 0.0219(6) 0.0185(6) 0.0004(5) -0.0007(6) -0.0014(6)
N4 0.0578(12) 0.0242(8) 0.0477(10) -0.0002(7) -0.0122(9) 0.0012(8)
N5 0.0171(6) 0.0207(7) 0.0210(6) -0.0021(5) -0.0006(5) -0.0007(5)
N6 0.0227(7) 0.0221(7) 0.0264(7) -0.0023(6) -0.0033(6) 0.0038(6)
O1 0.0290(7) 0.0354(7) 0.0310(7) 0.0076(5) -0.0019(5) 0.0060(5)
F1 0.0397(14) 0.0355(19) 0.0261(7) -0.0034(15) -0.0007(8) 0.0201(16)
N7 0.0397(14) 0.0355(19) 0.0261(7) -0.0034(15) -0.0007(8) 0.0201(16)
N8 0.032(3) 0.032(2) 0.036(3) -0.0009(19) 0.001(2) 0.0037(19)
N9 0.046(3) 0.031(3) 0.047(3) -0.002(2) -0.002(2) -0.003(2)
B1 0.0512(14) 0.0237(9) 0.0326(11) 0.0014(8) 0.0056(10) 0.0016(10)
F2 0.0666(9) 0.0415(7) 0.0368(6) 0.0070(5) 0.0148(6) 0.0056(6)
F3 0.0562(8) 0.0369(7) 0.0764(10) -0.0001(6) 0.0238(7) -0.0002(6)
F4 0.0981(12) 0.0378(7) 0.0538(8) -0.0131(6) -0.0156(8) -0.0012(7)
F5 0.0714(9) 0.0354(6) 0.0602(8) 0.0142(6) -0.0017(7) 0.0089(6)
C1S 0.049(8) 0.0314(15) 0.037(4) -0.008(4) 0.008(5) 0.002(4)
C2S 0.0271(18) 0.0333(18) 0.034(2) 0.0067(17) 0.0016(15) 0.0012(15)
N1S 0.043(2) 0.042(2) 0.0323(19) -0.0005(17) -0.0024(15) -0.0012(17)
C3S 0.063(11) 0.043(2) 0.105(5) -0.004(5) -0.041(7) 0.002(3)
C4S 0.042(3) 0.058(3) 0.067(3) 0.035(3) -0.016(2) -0.010(2)
N2S 0.040(2) 0.078(3) 0.052(3) 0.025(3) -0.0043(19) 0.005(2)

loop_
_atom_type_symbol
_atom_type_description
_atom_type_scat_dispersion_real
_atom_type_scat_dispersion_imag
_atom_type_scat_source
C C 0.0181 0.0091 'International Tables Vol C Tables 4.2.6.8 and 6.1.1.4'
H H 0.0000 0.0000 'International Tables Vol C Tables 4.2.6.8 and 6.1.1.4'
B B 0.0090 0.0039 'International Tables Vol C Tables 4.2.6.8 and 6.1.1.4'
N N 0.0311 0.0180 'International Tables Vol C Tables 4.2.6.8 and 6.1.1.4'
F F 0.0727 0.0534 'International Tables Vol C Tables 4.2.6.8 and 6.1.1.4'
S S 0.3331 0.5567 'International Tables Vol C Tables 4.2.6.8 and 6.1.1.4'
Fe Fe -1.1336 3.1974 'International Tables Vol C Tables 4.2.6.8 and 6.1.1.4'
O O 0.0492 0.0322 'International Tables Vol C Tables 4.2.6.8 and 6.1.1.4'

loop_
_geom_angle_atom_site_label_1
_geom_angle_atom_site_label_2
_geom_angle_atom_site_label_3
_geom_angle
F1 Fe1 N7 9.5(5)
F1 Fe1 N2 98.05(14)
N7 Fe1 N2 105.6(5)
F1 Fe1 N1 108.09(14)
N7 Fe1 N1 102.8(4)
N2 Fe1 N1 82.68(6)
F1 Fe1 N3 173.68(12)
N7 Fe1 N3 176.6(4)
N2 Fe1 N3 77.62(6)
N1 Fe1 N3 76.14(5)
F1 Fe1 N5 98.62(14)
N7 Fe1 N5 103.3(4)
N2 Fe1 N5 95.76(5)
N1 Fe1 N5 153.22(5)
N3 Fe1 N5 77.41(5)
F1 Fe1 S1 94.88(14)
N7 Fe1 S1 87.7(5)
N2 Fe1 S1 166.53(5)
N1 Fe1 S1 96.89(4)
N3 Fe1 S1 89.18(4)
N5 Fe1 S1 78.52(4)
C18 S1 C19 103.87(8)
C18 S1 Fe1 107.09(6)
C19 S1 Fe1 115.08(6)
N1 C1 C2 122.26(17)
N1 C1 H1 118.9
C2 C1 H1 118.9
C3 C2 C1 118.88(17)
C3 C2 H2 120.6
C1 C2 H2 120.6
C2 C3 C4 119.42(17)
C2 C3 H3 120.3
C4 C3 H3 120.3
C5 C4 C3 118.37(17)
C5 C4 H4 120.8
C3 C4 H4 120.8
N1 C5 C4 122.56(16)
N1 C5 C6 113.61(14)
C4 C5 C6 123.83(16)
N3 C6 C7 109.09(14)
N3 C6 C5 107.00(13)
C7 C6 C5 107.51(14)
N3 C6 H6 111.0
C7 C6 H6 111.0
C5 C6 H6 111.0
N2 C7 C8 122.7(2)
N2 C7 C6 114.18(15)
C8 C7 C6 123.07(19)
C9 C8 C7 118.2(2)
C9 C8 H8 120.9
C7 C8 H8 120.9
C10 C9 C8 119.3(2)
C10 C9 H9 120.4
C8 C9 H9 120.4
C9 C10 C11 119.4(2)
C9 C10 H10 120.3
C11 C10 H10 120.3
N2 C11 C10 121.8(2)
N2 C11 H11 119.1
C10 C11 H11 119.1
N3 C12 C13 113.17(13)
N3 C12 H12A 108.9
C13 C12 H12A 108.9
N3 C12 H12B 108.9
C13 C12 H12B 108.9
H12A C12 H12B 107.8
C14 C13 C18 118.58(16)
C14 C13 C12 118.37(15)
C18 C13 C12 123.05(15)
C15 C14 C13 121.07(16)
C15 C14 H14 119.5
C13 C14 H14 119.5
C16 C15 C14 120.16(17)
C16 C15 H15 119.9
C14 C15 H15 119.9
C15 C16 C17 119.56(17)
C15 C16 H16 120.2
C17 C16 H16 120.2
C16 C17 C18 120.56(17)
C16 C17 H17 119.7
C18 C17 H17 119.7
C17 C18 C13 120.04(16)
C17 C18 S1 117.74(13)
C13 C18 S1 122.05(13)
C20 C19 S1 112.60(13)
C20 C19 H19A 109.1
S1 C19 H19A 109.1
C20 C19 H19B 109.1
S1 C19 H19B 109.1
H19A C19 H19B 107.8
C21 C20 C19 111.91(16)
C21 C20 H20A 109.2
C19 C20 H20A 109.2
C21 C20 H20B 109.2
C19 C20 H20B 109.2
H20A C20 H20B 107.9
N4 C21 C20 178.4(2)
N3 C22 C23 111.05(13)
N3 C22 H22A 109.4
C23 C22 H22A 109.4
N3 C22 H22B 109.4
C23 C22 H22B 109.4
H22A C22 H22B 108.0
N5 C23 C24 122.81(15)
N5 C23 C22 116.36(14)
C24 C23 C22 120.82(14)
C23 C24 C25 118.28(15)
C23 C24 H24 120.9
C25 C24 H24 120.9
C26 C25 C24 120.25(15)
C26 C25 H25 119.9
C24 C25 H25 119.9
C25 C26 C27 118.18(15)
C25 C26 H26 120.9
C27 C26 H26 120.9
N5 C27 N6 113.99(14)
N5 C27 C26 122.21(14)
N6 C27 C26 123.79(15)
O1 C28 N6 123.01(16)
O1 C28 C29 122.51(16)
N6 C28 C29 114.48(16)
C32 C29 C30 108.93(17)
C32 C29 C28 108.55(18)
C30 C29 C28 109.91(15)
C32 C29 C31 109.9(2)
C30 C29 C31 110.2(2)
C28 C29 C31 109.33(16)
C29 C30 H30A 109.5
C29 C30 H30B 109.5
H30A C30 H30B 109.5
C29 C30 H30C 109.5
H30A C30 H30C 109.5
H30B C30 H30C 109.5
C29 C31 H31A 109.5
C29 C31 H31B 109.5
H31A C31 H31B 109.5
C29 C31 H31C 109.5
H31A C31 H31C 109.5
H31B C31 H31C 109.5
C29 C32 H32A 109.5
C29 C32 H32B 109.5
H32A C32 H32B 109.5
C29 C32 H32C 109.5
H32A C32 H32C 109.5
H32B C32 H32C 109.5
C1 N1 C5 118.51(15)
C1 N1 Fe1 130.03(12)
C5 N1 Fe1 111.36(11)
C7 N2 C11 118.52(18)
C7 N2 Fe1 111.49(12)
C11 N2 Fe1 129.99(16)
C22 N3 C6 112.38(13)
C22 N3 C12 111.68(13)
C6 N3 C12 109.12(13)
C22 N3 Fe1 109.22(10)
C6 N3 Fe1 98.27(10)
C12 N3 Fe1 115.52(10)
C27 N5 C23 118.25(13)
C27 N5 Fe1 126.89(11)
C23 N5 Fe1 113.19(10)
C28 N6 C27 128.00(15)
C28 N6 H6A 118.6(14)
C27 N6 H6A 113.4(14)
N8 N7 Fe1 136.8(12)
N9 N8 N7 175.4(10)
F5 B1 F4 111.90(19)
F5 B1 F2 109.48(18)
F4 B1 F2 109.61(17)
F5 B1 F3 109.39(17)
F4 B1 F3 107.50(18)
F2 B1 F3 108.89(19)
N1S C2S C1S 178.7(7)
N2S C4S C3S 174.0(8)

loop_
_geom_bond_atom_site_label_1
_geom_bond_atom_site_label_2
_geom_bond_distance
Fe1 F1 1.850(4)
Fe1 N7 2.063(14)
Fe1 N2 2.1703(16)
Fe1 N1 2.1892(14)
Fe1 N3 2.2012(14)
Fe1 N5 2.2448(13)
Fe1 S1 2.6007(5)
S1 C18 1.7889(17)
S1 C19 1.8209(18)
C1 N1 1.337(2)
C1 C2 1.388(3)
C1 H1 0.9500
C2 C3 1.379(3)
C2 H2 0.9500
C3 C4 1.388(3)
C3 H3 0.9500
C4 C5 1.382(2)
C4 H4 0.9500
C5 N1 1.350(2)
C5 C6 1.521(2)
C6 N3 1.495(2)
C6 C7 1.515(3)
C6 H6 1.0000
C7 N2 1.343(3)
C7 C8 1.388(3)
C8 C9 1.388(4)
C8 H8 0.9500
C9 C10 1.376(4)
C9 H9 0.9500
C10 C11 1.384(3)
C10 H10 0.9500
C11 N2 1.345(2)
C11 H11 0.9500
C12 N3 1.496(2)
C12 C13 1.507(2)
C12 H12A 0.9900
C12 H12B 0.9900
C13 C14 1.390(2)
C13 C18 1.404(2)
C14 C15 1.389(3)
C14 H14 0.9500
C15 C16 1.383(3)
C15 H15 0.9500
C16 C17 1.388(3)
C16 H16 0.9500
C17 C18 1.392(2)
C17 H17 0.9500
C19 C20 1.524(3)
C19 H19A 0.9900
C19 H19B 0.9900
C20 C21 1.464(3)
C20 H20A 0.9900
C20 H20B 0.9900
C21 N4 1.143(3)
C22 N3 1.486(2)
C22 C23 1.512(2)
C22 H22A 0.9900
C22 H22B 0.9900
C23 N5 1.355(2)
C23 C24 1.378(2)
C24 C25 1.387(2)
C24 H24 0.9500
C25 C26 1.381(2)
C25 H25 0.9500
C26 C27 1.399(2)
C26 H26 0.9500
C27 N5 1.349(2)
C27 N6 1.398(2)
C28 O1 1.219(2)
C28 N6 1.373(2)
C28 C29 1.537(2)
C29 C32 1.522(3)
C29 C30 1.530(3)
C29 C31 1.538(3)
C30 H30A 0.9800
C30 H30B 0.9800
C30 H30C 0.9800
C31 H31A 0.9800
C31 H31B 0.9800
C31 H31C 0.9800
C32 H32A 0.9800
C32 H32B 0.9800
C32 H32C 0.9800
N6 H6A 0.90(2)
N7 N8 1.220(12)
N8 N9 1.179(7)
B1 F5 1.378(3)
B1 F4 1.379(3)
B1 F2 1.385(3)
B1 F3 1.392(3)
C1S C2S 1.511(17)
C1S H1S1 0.9800
C1S H1S2 0.9800
C1S H1S3 0.9800
C2S N1S 1.138(5)
C3S C4S 1.518(17)
C3S H3S1 0.9800
C3S H3S2 0.9800
C3S H3S3 0.9800
C4S N2S 1.144(7)

loop_
_geom_hbond_atom_site_label_D
_geom_hbond_atom_site_label_H
_geom_hbond_atom_site_label_A
_geom_hbond_distance_DH
_geom_hbond_distance_HA
_geom_hbond_distance_DA
_geom_hbond_angle_DHA
N6 H6A F1 0.90(2) 1.89(2) 2.784(5) 170(2)
N6 H6A N7 0.90(2) 2.01(3) 2.914(16) 174(2)

loop_
_geom_torsion_atom_site_label_1
_geom_torsion_atom_site_label_2
_geom_torsion_atom_site_label_3
_geom_torsion_atom_site_label_4
_geom_torsion
F1 Fe1 S1 C18 153.06(14)
N7 Fe1 S1 C18 159.3(4)
N2 Fe1 S1 C18 -10.7(2)
N1 Fe1 S1 C18 -98.03(7)
N3 Fe1 S1 C18 -22.09(7)
N5 Fe1 S1 C18 55.23(7)
F1 Fe1 S1 C19 -92.06(14)
N7 Fe1 S1 C19 -85.8(4)
N2 Fe1 S1 C19 104.2(2)
N1 Fe1 S1 C19 16.86(8)
N3 Fe1 S1 C19 92.79(8)
N5 Fe1 S1 C19 170.11(8)
N1 C1 C2 C3 0.0(3)
C1 C2 C3 C4 0.2(3)
C2 C3 C4 C5 -0.1(3)
C3 C4 C5 N1 -0.3(3)
C3 C4 C5 C6 179.66(17)
N1 C5 C6 N3 -45.3(2)
C4 C5 C6 N3 134.73(18)
N1 C5 C6 C7 71.81(18)
C4 C5 C6 C7 -108.2(2)
N3 C6 C7 N2 43.43(19)
C5 C6 C7 N2 -72.26(18)
N3 C6 C7 C8 -139.29(17)
C5 C6 C7 C8 105.01(19)
N2 C7 C8 C9 2.1(3)
C6 C7 C8 C9 -174.91(17)
C7 C8 C9 C10 -0.7(3)
C8 C9 C10 C11 -1.0(3)
C9 C10 C11 N2 1.5(3)
N3 C12 C13 C14 109.09(17)
N3 C12 C13 C18 -70.3(2)
C18 C13 C14 C15 1.6(2)
C12 C13 C14 C15 -177.80(16)
C13 C14 C15 C16 0.0(3)
C14 C15 C16 C17 -1.0(3)
C15 C16 C17 C18 0.3(3)
C16 C17 C18 C13 1.4(3)
C16 C17 C18 S1 176.73(14)
C14 C13 C18 C17 -2.3(2)
C12 C13 C18 C17 177.08(15)
C14 C13 C18 S1 -177.44(12)
C12 C13 C18 S1 1.9(2)
C19 S1 C18 C17 100.50(14)
Fe1 S1 C18 C17 -137.30(12)
C19 S1 C18 C13 -84.24(15)
Fe1 S1 C18 C13 37.95(15)
C18 S1 C19 C20 -79.69(14)
Fe1 S1 C19 C20 163.58(11)
S1 C19 C20 C21 -58.10(18)
N3 C22 C23 N5 37.3(2)
N3 C22 C23 C24 -144.07(15)
N5 C23 C24 C25 0.6(2)
C22 C23 C24 C25 -177.93(15)
C23 C24 C25 C26 0.8(3)
C24 C25 C26 C27 -1.3(2)
C25 C26 C27 N5 0.4(2)
C25 C26 C27 N6 -178.76(15)
O1 C28 C29 C32 -1.2(3)
N6 C28 C29 C32 178.90(18)
O1 C28 C29 C30 -120.21(19)
N6 C28 C29 C30 59.8(2)
O1 C28 C29 C31 118.8(2)
N6 C28 C29 C31 -61.2(2)
C2 C1 N1 C5 -0.4(3)
C2 C1 N1 Fe1 175.77(13)
C4 C5 N1 C1 0.6(3)
C6 C5 N1 C1 -179.45(15)
C4 C5 N1 Fe1 -176.27(14)
C6 C5 N1 Fe1 3.73(18)
F1 Fe1 N1 C1 32.6(2)
N7 Fe1 N1 C1 24.3(5)
N2 Fe1 N1 C1 128.70(16)
N3 Fe1 N1 C1 -152.31(16)
N5 Fe1 N1 C1 -143.01(14)
S1 Fe1 N1 C1 -64.87(15)
F1 Fe1 N1 C5 -151.07(17)
N7 Fe1 N1 C5 -159.3(5)
N2 Fe1 N1 C5 -54.95(12)
N3 Fe1 N1 C5 24.04(11)
N5 Fe1 N1 C5 33.34(19)
S1 Fe1 N1 C5 111.48(11)
C8 C7 N2 C11 -1.8(3)
C6 C7 N2 C11 175.54(15)
C8 C7 N2 Fe1 178.87(14)
C6 C7 N2 Fe1 -3.84(18)
C10 C11 N2 C7 -0.1(3)
C10 C11 N2 Fe1 179.16(15)
F1 Fe1 N2 C7 162.30(17)
N7 Fe1 N2 C7 156.3(5)
N1 Fe1 N2 C7 54.97(12)
N3 Fe1 N2 C7 -22.38(11)
N5 Fe1 N2 C7 -98.12(12)
S1 Fe1 N2 C7 -34.1(3)
F1 Fe1 N2 C11 -17.0(2)
N7 Fe1 N2 C11 -23.0(5)
N1 Fe1 N2 C11 -124.31(16)
N3 Fe1 N2 C11 158.34(17)
N5 Fe1 N2 C11 82.60(16)
S1 Fe1 N2 C11 146.66(16)
C23 C22 N3 C6 -145.93(14)
C23 C22 N3 C12 91.05(16)
C23 C22 N3 Fe1 -37.98(15)
C7 C6 N3 C22 58.62(18)
C5 C6 N3 C22 174.65(14)
C7 C6 N3 C12 -176.94(13)
C5 C6 N3 C12 -60.91(17)
C7 C6 N3 Fe1 -56.20(13)
C5 C6 N3 Fe1 59.83(14)
C13 C12 N3 C22 -49.13(17)
C13 C12 N3 C6 -173.98(13)
C13 C12 N3 Fe1 76.50(15)
N2 Fe1 N3 C22 -76.12(10)
N1 Fe1 N3 C22 -161.52(11)
N5 Fe1 N3 C22 22.76(10)
S1 Fe1 N3 C22 101.18(10)
N2 Fe1 N3 C6 41.15(10)
N1 Fe1 N3 C6 -44.25(10)
N5 Fe1 N3 C6 140.03(10)
S1 Fe1 N3 C6 -141.55(9)
N2 Fe1 N3 C12 157.01(11)
N1 Fe1 N3 C12 71.61(11)
N5 Fe1 N3 C12 -104.11(11)
S1 Fe1 N3 C12 -25.69(10)
N6 C27 N5 C23 -179.81(13)
C26 C27 N5 C23 1.0(2)
N6 C27 N5 Fe1 16.0(2)
C26 C27 N5 Fe1 -163.22(12)
C24 C23 N5 C27 -1.5(2)
C22 C23 N5 C27 177.12(14)
C24 C23 N5 Fe1 164.80(13)
C22 C23 N5 Fe1 -16.60(17)
F1 Fe1 N5 C27 -23.94(18)
N7 Fe1 N5 C27 -15.5(5)
N2 Fe1 N5 C27 -123.01(13)
N1 Fe1 N5 C27 151.82(13)
N3 Fe1 N5 C27 161.07(14)
S1 Fe1 N5 C27 69.33(13)
F1 Fe1 N5 C23 171.21(16)
N7 Fe1 N5 C23 179.7(5)
N2 Fe1 N5 C23 72.14(11)
N1 Fe1 N5 C23 -13.04(18)
N3 Fe1 N5 C23 -3.78(11)
S1 Fe1 N5 C23 -95.52(10)
O1 C28 N6 C27 -2.4(3)
C29 C28 N6 C27 177.49(16)
N5 C27 N6 C28 177.74(15)
C26 C27 N6 C28 -3.1(3)
F1 Fe1 N7 N8 -165(5)
N2 Fe1 N7 N8 -126.3(17)
N1 Fe1 N7 N8 -40.5(18)
N5 Fe1 N7 N8 133.7(17)
S1 Fe1 N7 N8 56.1(17)
